data_7118984
loop_
_publ_author_name
'Tek Long Chan'
'Zuowei Xie'

_publ_section_title
;
 The synthesis, structure and reactivity of an imine-stabilized
 carboranylphosphorus(I) compound
;
_journal_name_full Chem.Commun.
_journal_page_first 7280
_journal_volume 52
_journal_year 2016
_chemical_formula_sum 'C38 H72 B20 N2 P2 Se'
_chemical_formula_weight 914.07
_space_group_crystal_system triclinic
_space_group_IT_number 2
_space_group_name_Hall '-P 1'
_space_group_name_H-M_alt 'P -1'
_symmetry_space_group_name_Hall '-P 1'
_symmetry_space_group_name_H-M 'P -1'
_atom_sites_solution_hydrogens geom
_audit_creation_method SHELXL-2014/6
_audit_update_record
;
2016-03-09 deposited with the CCDC.
2016-05-10 downloaded from the CCDC.
;
_cell_angle_alpha 101.6105(15)
_cell_angle_beta 99.7572(13)
_cell_angle_gamma 90.6407(13)
_cell_formula_units_Z 2
_cell_length_a 10.2136(4)
_cell_length_b 10.4144(5)
_cell_length_c 25.2740(12)
_cell_measurement_reflns_used 547
_cell_measurement_temperature 296(2)
_cell_measurement_theta_max 15
_cell_measurement_theta_min 15
_cell_volume 2592.4(2)
_computing_cell_refinement 'BRUKER D8VENTURE DIFFRACTOMETER'
_computing_data_collection 'BRUKER D8VENTURE DIFFRACTOMETER'
_computing_data_reduction 'BRUKER D8VENTURE DIFFRACTOMETER'
_computing_molecular_graphics 'BRUKER SHELXTL'
_computing_publication_material 'BRUKER SHELXTL'
_computing_structure_refinement 'SHELXL-2014/6 (Sheldrick, 2014)'
_diffrn_ambient_temperature 296(2)
_diffrn_measured_fraction_theta_full 0.998
_diffrn_measured_fraction_theta_max 0.998
_diffrn_measurement_device_type 'BRUKER D8VENTURE DIFFRACTOMETER'
_diffrn_measurement_method 'PHI & OMEGA SCAN'
_diffrn_radiation_type MoK\a
_diffrn_radiation_wavelength 0.71073
_diffrn_reflns_av_R_equivalents 0.0320
_diffrn_reflns_av_unetI/netI 0.0168
_diffrn_reflns_Laue_measured_fraction_full 0.998
_diffrn_reflns_Laue_measured_fraction_max 0.998
_diffrn_reflns_limit_h_max 12
_diffrn_reflns_limit_h_min -12
_diffrn_reflns_limit_k_max 12
_diffrn_reflns_limit_k_min -12
_diffrn_reflns_limit_l_max 30
_diffrn_reflns_limit_l_min -30
_diffrn_reflns_number 94040
_diffrn_reflns_point_group_measured_fraction_full 0.998
_diffrn_reflns_point_group_measured_fraction_max 0.998
_diffrn_reflns_theta_full 25.242
_diffrn_reflns_theta_max 25.250
_diffrn_reflns_theta_min 2.320
_exptl_absorpt_coefficient_mu 0.816
_exptl_absorpt_correction_T_max 0.7456
_exptl_absorpt_correction_T_min 0.6483
_exptl_absorpt_correction_type multi-scan
_exptl_crystal_colour yellow
_exptl_crystal_density_diffrn 1.171
_exptl_crystal_description block
_exptl_crystal_F_000 956
_exptl_crystal_size_max 0.500
_exptl_crystal_size_mid 0.400
_exptl_crystal_size_min 0.300
_refine_diff_density_max 0.324
_refine_diff_density_min -0.609
_refine_diff_density_rms 0.080
_refine_ls_extinction_coef .
_refine_ls_extinction_method none
_refine_ls_goodness_of_fit_ref 1.072
_refine_ls_hydrogen_treatment riding
_refine_ls_matrix_type full
_refine_ls_number_parameters 568
_refine_ls_number_reflns 9397
_refine_ls_number_restraints 0
_refine_ls_restrained_S_all 1.072
_refine_ls_R_factor_all 0.0489
_refine_ls_R_factor_gt 0.0396
_refine_ls_shift/su_max 0.002
_refine_ls_shift/su_mean 0.000
_refine_ls_structure_factor_coef Fsqd
_refine_ls_weighting_details 'w=1/[\s^2^(Fo^2^)+(0.0694P)^2^+1.2493P] where P=(Fo^2^+2Fc^2^)/3'
_refine_ls_weighting_scheme calc
_refine_ls_wR_factor_gt 0.1170
_refine_ls_wR_factor_ref 0.1244
_reflns_Friedel_coverage 0.000
_reflns_Friedel_fraction_full .
_reflns_Friedel_fraction_max .
_reflns_number_gt 8024
_reflns_number_total 9397
_reflns_threshold_expression 'I > 2\s(I)'
_cod_data_source_file c6cc03368g2.cif
_cod_data_source_block 6
_cod_database_code 7118984
_shelx_space_group_comment
;
The symmetry employed for this shelxl refinement is uniquely defined
by the following loop, which should always be used as a source of
symmetry information in preference to the above space-group names.
They are only intended as comments.
;
_shelx_estimated_absorpt_t_min 0.686
_shelx_estimated_absorpt_t_max 0.792
_shelxl_version_number 2014/6

loop_
_space_group_symop_operation_xyz
'x, y, z'
'-x, -y, -z'

loop_
_atom_site_label
_atom_site_type_symbol
_atom_site_fract_x
_atom_site_fract_y
_atom_site_fract_z
_atom_site_U_iso_or_equiv
_atom_site_adp_type
_atom_site_occupancy
_atom_site_site_symmetry_order
_atom_site_calc_flag
_atom_site_refinement_flags_posn
_atom_site_refinement_flags_adp
_atom_site_refinement_flags_occupancy
_atom_site_disorder_assembly
_atom_site_disorder_group
Se1 Se 0.57765(2) 0.77468(3) 0.69897(2) 0.05520(11) Uani 1 1 d . . . . .
P1 P 0.77669(6) 0.69317(6) 0.71684(2) 0.03585(14) Uani 1 1 d . . . . .
P2 P 0.63489(6) 0.68775(6) 0.77585(2) 0.03870(15) Uani 1 1 d . . . . .
N1 N 0.87541(18) 0.76331(18) 0.64056(7) 0.0356(4) Uani 1 1 d . . . . .
N2 N 0.71323(17) 0.55890(16) 0.85398(7) 0.0321(4) Uani 1 1 d . . . . .
C1 C 1.0011(2) 0.9006(2) 0.71663(9) 0.0348(5) Uani 1 1 d . . . . .
C2 C 0.8911(2) 0.8405(2) 0.75260(9) 0.0346(5) Uani 1 1 d . . . . .
C11 C 0.9833(2) 0.8319(2) 0.65523(9) 0.0337(5) Uani 1 1 d . . . . .
C12 C 1.0921(2) 0.8497(3) 0.62128(10) 0.0481(6) Uani 1 1 d . . . . .
C13 C 1.0462(3) 0.7917(3) 0.55995(10) 0.0585(7) Uani 1 1 d . . . . .
H13A H 1.0201 0.7007 0.5551 0.088 Uiso 1 1 calc R U . . .
H13B H 0.9718 0.8382 0.5459 0.088 Uiso 1 1 calc R U . . .
H13C H 1.1178 0.8001 0.5405 0.088 Uiso 1 1 calc R U . . .
C14 C 1.1321(3) 0.9940(3) 0.62649(13) 0.0729(9) Uani 1 1 d . . . . .
H14A H 1.1615 1.0336 0.6645 0.109 Uiso 1 1 calc R U . . .
H14B H 1.2029 1.0005 0.6064 0.109 Uiso 1 1 calc R U . . .
H14C H 1.0570 1.0385 0.6119 0.109 Uiso 1 1 calc R U . . .
C15 C 1.2136(3) 0.7729(4) 0.64076(13) 0.0762(10) Uani 1 1 d . . . . .
H15A H 1.1865 0.6826 0.6372 0.114 Uiso 1 1 calc R U . . .
H15B H 1.2805 0.7786 0.6187 0.114 Uiso 1 1 calc R U . . .
H15C H 1.2493 0.8099 0.6785 0.114 Uiso 1 1 calc R U . . .
C16 C 0.8161(2) 0.6800(2) 0.59002(9) 0.0390(5) Uani 1 1 d . . . . .
C17 C 0.7141(2) 0.7310(3) 0.55641(10) 0.0519(6) Uani 1 1 d . . . . .
C18 C 0.6478(3) 0.6461(4) 0.50979(12) 0.0659(8) Uani 1 1 d . . . . .
H18A H 0.5828 0.6782 0.4860 0.079 Uiso 1 1 calc R U . . .
C19 C 0.6758(3) 0.5165(4) 0.49806(12) 0.0716(9) Uani 1 1 d . . . . .
H19A H 0.6297 0.4616 0.4666 0.086 Uiso 1 1 calc R U . . .
C20 C 0.7717(3) 0.4669(3) 0.53247(12) 0.0615(8) Uani 1 1 d . . . . .
H20A H 0.7879 0.3780 0.5243 0.074 Uiso 1 1 calc R U . . .
C21 C 0.8455(2) 0.5464(3) 0.57935(10) 0.0451(6) Uani 1 1 d . . . . .
C22 C 0.9548(3) 0.4865(3) 0.61401(11) 0.0502(6) Uani 1 1 d . . . . .
H22A H 0.9978 0.5568 0.6440 0.060 Uiso 1 1 calc R U . . .
C23 C 1.0616(3) 0.4303(4) 0.58104(13) 0.0705(8) Uani 1 1 d . . . . .
H23A H 1.1289 0.3934 0.6041 0.106 Uiso 1 1 calc R U . . .
H23B H 1.0216 0.3632 0.5505 0.106 Uiso 1 1 calc R U . . .
H23C H 1.1010 0.4991 0.5679 0.106 Uiso 1 1 calc R U . . .
C24 C 0.9037(4) 0.3798(3) 0.63943(16) 0.0785(10) Uani 1 1 d . . . . .
H24A H 0.9771 0.3459 0.6607 0.118 Uiso 1 1 calc R U . . .
H24B H 0.8423 0.4158 0.6627 0.118 Uiso 1 1 calc R U . . .
H24C H 0.8594 0.3102 0.6109 0.118 Uiso 1 1 calc R U . . .
C25 C 0.6744(4) 0.8722(4) 0.57015(15) 0.0796(10) Uani 1 1 d . . . . .
H25A H 0.7188 0.9105 0.6076 0.096 Uiso 1 1 calc R U . . .
C26 C 0.7174(5) 0.9544(6) 0.5323(3) 0.158(3) Uani 1 1 d . . . . .
H26A H 0.8113 0.9484 0.5328 0.236 Uiso 1 1 calc R U . . .
H26B H 0.6705 0.9226 0.4956 0.236 Uiso 1 1 calc R U . . .
H26C H 0.6976 1.0443 0.5445 0.236 Uiso 1 1 calc R U . . .
C27 C 0.5269(4) 0.8847(5) 0.56800(19) 0.1028(14) Uani 1 1 d . . . . .
H27A H 0.5078 0.9757 0.5770 0.154 Uiso 1 1 calc R U . . .
H27B H 0.4809 0.8467 0.5317 0.154 Uiso 1 1 calc R U . . .
H27C H 0.4981 0.8396 0.5939 0.154 Uiso 1 1 calc R U . . .
C31 C 0.5652(2) 0.4061(2) 0.79200(9) 0.0360(5) Uani 1 1 d . . . . .
C32 C 0.5608(2) 0.5131(2) 0.74742(9) 0.0381(5) Uani 1 1 d . . . . .
C41 C 0.6363(2) 0.4610(2) 0.85107(9) 0.0333(4) Uani 1 1 d . . . . .
C42 C 0.6034(2) 0.3980(2) 0.89850(10) 0.0425(5) Uani 1 1 d . . . . .
C43 C 0.7014(3) 0.4473(3) 0.95215(10) 0.0521(6) Uani 1 1 d . . . . .
H43A H 0.7898 0.4246 0.9468 0.078 Uiso 1 1 calc R U . . .
H43B H 0.6984 0.5409 0.9628 0.078 Uiso 1 1 calc R U . . .
H43C H 0.6775 0.4073 0.9804 0.078 Uiso 1 1 calc R U . . .
C44 C 0.4632(3) 0.4361(3) 0.90862(13) 0.0614(7) Uani 1 1 d . . . . .
H44A H 0.3999 0.4062 0.8755 0.092 Uiso 1 1 calc R U . . .
H44B H 0.4406 0.3962 0.9372 0.092 Uiso 1 1 calc R U . . .
H44C H 0.4616 0.5298 0.9195 0.092 Uiso 1 1 calc R U . . .
C45 C 0.6122(3) 0.2474(2) 0.88644(12) 0.0586(7) Uani 1 1 d . . . . .
H45A H 0.5527 0.2100 0.8531 0.088 Uiso 1 1 calc R U . . .
H45B H 0.7015 0.2252 0.8826 0.088 Uiso 1 1 calc R U . . .
H45C H 0.5878 0.2132 0.9162 0.088 Uiso 1 1 calc R U . . .
C46 C 0.8010(2) 0.63742(19) 0.89927(8) 0.0353(5) Uani 1 1 d . . . . .
C47 C 0.9339(2) 0.6045(2) 0.90841(8) 0.0381(5) Uani 1 1 d . . . . .
C48 C 1.0231(3) 0.6921(3) 0.94714(10) 0.0546(7) Uani 1 1 d . . . . .
H48A H 1.1124 0.6729 0.9538 0.065 Uiso 1 1 calc R U . . .
C49 C 0.9816(4) 0.8069(3) 0.97584(12) 0.0702(9) Uani 1 1 d . . . . .
H49A H 1.0427 0.8647 1.0012 0.084 Uiso 1 1 calc R U . . .
C50 C 0.8515(4) 0.8353(3) 0.96696(12) 0.0667(9) Uani 1 1 d . . . . .
H50A H 0.8250 0.9122 0.9872 0.080 Uiso 1 1 calc R U . . .
C51 C 0.7562(3) 0.7539(2) 0.92871(10) 0.0491(6) Uani 1 1 d . . . . .
C52 C 0.6116(3) 0.7893(3) 0.92188(13) 0.0617(8) Uani 1 1 d . . . . .
H52A H 0.5597 0.7207 0.8936 0.074 Uiso 1 1 calc R U . . .
C53 C 0.5563(5) 0.7977(4) 0.97545(17) 0.0975(14) Uani 1 1 d . . . . .
H53A H 0.4648 0.8202 0.9697 0.146 Uiso 1 1 calc R U . . .
H53B H 0.5627 0.7144 0.9862 0.146 Uiso 1 1 calc R U . . .
H53C H 0.6069 0.8637 1.0038 0.146 Uiso 1 1 calc R U . . .
C54 C 0.5907(4) 0.9209(3) 0.90408(16) 0.0817(11) Uani 1 1 d . . . . .
H54A H 0.4981 0.9392 0.9003 0.123 Uiso 1 1 calc R U . . .
H54B H 0.6414 0.9893 0.9313 0.123 Uiso 1 1 calc R U . . .
H54C H 0.6196 0.9165 0.8696 0.123 Uiso 1 1 calc R U . . .
C55 C 0.9828(2) 0.4776(2) 0.87837(9) 0.0399(5) Uani 1 1 d . . . . .
H55A H 0.9043 0.4189 0.8623 0.048 Uiso 1 1 calc R U . . .
C56 C 1.0732(3) 0.4082(3) 0.91699(12) 0.0649(8) Uani 1 1 d . . . . .
H56A H 1.0291 0.3962 0.9464 0.097 Uiso 1 1 calc R U . . .
H56B H 1.0936 0.3243 0.8971 0.097 Uiso 1 1 calc R U . . .
H56C H 1.1541 0.4605 0.9318 0.097 Uiso 1 1 calc R U . . .
C57 C 1.0503(3) 0.4978(3) 0.83158(12) 0.0662(8) Uani 1 1 d . . . . .
H57A H 1.0793 0.4154 0.8139 0.099 Uiso 1 1 calc R U . . .
H57B H 0.9886 0.5326 0.8055 0.099 Uiso 1 1 calc R U . . .
H57C H 1.1256 0.5583 0.8456 0.099 Uiso 1 1 calc R U . . .
B3 B 1.0566(3) 0.8049(3) 0.76352(11) 0.0420(6) Uani 1 1 d . . . . .
H3 H 1.0926 0.7059 0.7515 0.050 Uiso 1 1 calc R U . . .
B4 B 1.1473(3) 0.9504(3) 0.75992(12) 0.0494(7) Uani 1 1 d . . . . .
H4 H 1.2444 0.9468 0.7465 0.059 Uiso 1 1 calc R U . . .
B5 B 1.0296(3) 1.0656(3) 0.74275(13) 0.0504(7) Uani 1 1 d . . . . .
H5 H 1.0493 1.1371 0.7181 0.061 Uiso 1 1 calc R U . . .
B6 B 0.8680(3) 0.9912(2) 0.73564(12) 0.0423(6) Uani 1 1 d . . . . .
H6 H 0.7832 1.0111 0.7057 0.051 Uiso 1 1 calc R U . . .
B7 B 0.9659(3) 0.8474(3) 0.81838(11) 0.0463(6) Uani 1 1 d . . . . .
H7 H 0.9448 0.7760 0.8429 0.056 Uiso 1 1 calc R U . . .
B8 B 1.1275(3) 0.9175(3) 0.82464(12) 0.0565(8) Uani 1 1 d . . . . .
H8 H 1.2118 0.8919 0.8533 0.068 Uiso 1 1 calc R U . . .
B9 B 1.1101(4) 1.0786(3) 0.81150(13) 0.0600(8) Uani 1 1 d . . . . .
H9 H 1.1836 1.1589 0.8320 0.072 Uiso 1 1 calc R U . . .
B10 B 0.9376(3) 1.1054(3) 0.79638(14) 0.0556(8) Uani 1 1 d . . . . .
H10 H 0.8978 1.2033 0.8067 0.067 Uiso 1 1 calc R U . . .
B11 B 0.8496(3) 0.9635(3) 0.80127(12) 0.0468(7) Uani 1 1 d . . . . .
H11 H 0.7524 0.9683 0.8146 0.056 Uiso 1 1 calc R U . . .
B12 B 0.9988(4) 1.0163(3) 0.84772(13) 0.0589(8) Uani 1 1 d . . . . .
H12 H 0.9998 1.0560 0.8916 0.071 Uiso 1 1 calc R U . . .
B33 B 0.6658(3) 0.3856(2) 0.74195(10) 0.0372(5) Uani 1 1 d . . . . .
H33 H 0.7748 0.4000 0.7515 0.045 Uiso 1 1 calc R U . . .
B34 B 0.5809(3) 0.2500(3) 0.75650(12) 0.0475(7) Uani 1 1 d . . . . .
H34 H 0.6355 0.1748 0.7749 0.057 Uiso 1 1 calc R U . . .
B35 B 0.4256(3) 0.3032(3) 0.77343(14) 0.0546(8) Uani 1 1 d . . . . .
H35 H 0.3782 0.2621 0.8027 0.066 Uiso 1 1 calc R U . . .
B36 B 0.4171(3) 0.4738(3) 0.77048(13) 0.0500(7) Uani 1 1 d . . . . .
H36 H 0.3674 0.5446 0.7980 0.060 Uiso 1 1 calc R U . . .
B37 B 0.5686(3) 0.4286(3) 0.68313(11) 0.0468(6) Uani 1 1 d . . . . .
H37 H 0.6145 0.4696 0.6534 0.056 Uiso 1 1 calc R U . . .
B38 B 0.5815(3) 0.2621(3) 0.68752(13) 0.0550(8) Uani 1 1 d . . . . .
H38 H 0.6362 0.1943 0.6608 0.066 Uiso 1 1 calc R U . . .
B39 B 0.4330(4) 0.2118(4) 0.70757(15) 0.0656(9) Uani 1 1 d . . . . .
H39 H 0.3907 0.1106 0.6937 0.079 Uiso 1 1 calc R U . . .
B40 B 0.3309(3) 0.3482(4) 0.71597(16) 0.0689(10) Uani 1 1 d . . . . .
H40 H 0.2217 0.3366 0.7077 0.083 Uiso 1 1 calc R U . . .
B41 B 0.4154(3) 0.4827(4) 0.70083(14) 0.0571(8) Uani 1 1 d . . . . .
H41 H 0.3613 0.5590 0.6830 0.069 Uiso 1 1 calc R U . . .
B42 B 0.4255(3) 0.3215(4) 0.66223(14) 0.0660(9) Uani 1 1 d . . . . .
H42 H 0.3779 0.2920 0.6189 0.079 Uiso 1 1 calc R U . . .

loop_
_atom_site_aniso_label
_atom_site_aniso_U_11
_atom_site_aniso_U_22
_atom_site_aniso_U_33
_atom_site_aniso_U_23
_atom_site_aniso_U_13
_atom_site_aniso_U_12
Se1 0.04031(16) 0.06695(19) 0.0689(2) 0.04097(15) 0.00682(12) 0.00419(12)
P1 0.0359(3) 0.0360(3) 0.0374(3) 0.0101(2) 0.0086(2) -0.0028(2)
P2 0.0407(3) 0.0374(3) 0.0434(3) 0.0151(2) 0.0144(3) 0.0024(2)
N1 0.0328(9) 0.0421(10) 0.0336(9) 0.0110(8) 0.0067(7) 0.0003(8)
N2 0.0370(9) 0.0288(9) 0.0328(9) 0.0075(7) 0.0112(7) 0.0007(7)
C1 0.0352(11) 0.0369(11) 0.0355(11) 0.0115(9) 0.0107(9) -0.0032(9)
C2 0.0390(12) 0.0327(11) 0.0362(11) 0.0115(9) 0.0130(9) -0.0005(9)
C11 0.0298(11) 0.0395(11) 0.0344(11) 0.0129(9) 0.0069(9) 0.0016(9)
C12 0.0382(13) 0.0663(16) 0.0420(13) 0.0111(11) 0.0147(10) -0.0093(11)
C13 0.0549(16) 0.082(2) 0.0414(14) 0.0101(13) 0.0209(12) -0.0131(14)
C14 0.077(2) 0.086(2) 0.0592(17) 0.0151(16) 0.0248(15) -0.0357(17)
C15 0.0388(15) 0.123(3) 0.0653(19) 0.0087(19) 0.0156(13) 0.0128(16)
C16 0.0310(11) 0.0550(14) 0.0322(11) 0.0097(10) 0.0088(9) -0.0061(10)
C17 0.0406(13) 0.0742(18) 0.0414(13) 0.0180(12) 0.0019(10) -0.0035(12)
C18 0.0409(15) 0.107(3) 0.0455(15) 0.0152(16) -0.0036(12) -0.0057(15)
C19 0.0463(16) 0.103(3) 0.0513(17) -0.0126(17) 0.0036(13) -0.0141(16)
C20 0.0491(16) 0.0686(18) 0.0582(17) -0.0114(14) 0.0152(13) -0.0099(13)
C21 0.0379(12) 0.0557(15) 0.0420(13) 0.0045(11) 0.0146(10) -0.0044(10)
C22 0.0502(14) 0.0514(14) 0.0497(14) 0.0053(11) 0.0164(12) 0.0050(11)
C23 0.0563(18) 0.090(2) 0.0672(19) 0.0115(17) 0.0212(15) 0.0189(16)
C24 0.082(2) 0.069(2) 0.099(3) 0.0328(19) 0.038(2) 0.0189(17)
C25 0.075(2) 0.080(2) 0.076(2) 0.0265(18) -0.0230(17) 0.0103(17)
C26 0.091(3) 0.143(5) 0.279(8) 0.140(5) 0.028(4) 0.014(3)
C27 0.095(3) 0.125(4) 0.103(3) 0.049(3) 0.024(2) 0.048(3)
C31 0.0313(11) 0.0382(11) 0.0411(12) 0.0146(9) 0.0061(9) -0.0047(9)
C32 0.0326(11) 0.0450(12) 0.0396(12) 0.0176(10) 0.0039(9) -0.0013(9)
C41 0.0345(11) 0.0325(11) 0.0370(11) 0.0121(9) 0.0120(9) 0.0048(9)
C42 0.0517(14) 0.0395(12) 0.0428(13) 0.0186(10) 0.0150(10) -0.0028(10)
C43 0.0707(17) 0.0529(15) 0.0401(13) 0.0234(11) 0.0140(12) -0.0035(13)
C44 0.0624(17) 0.0725(19) 0.0641(17) 0.0304(15) 0.0328(14) 0.0012(14)
C45 0.081(2) 0.0414(14) 0.0604(16) 0.0250(12) 0.0154(14) -0.0043(13)
C46 0.0542(14) 0.0259(10) 0.0278(10) 0.0067(8) 0.0117(9) -0.0049(9)
C47 0.0537(14) 0.0320(11) 0.0276(10) 0.0077(9) 0.0030(9) -0.0086(10)
C48 0.0668(17) 0.0471(14) 0.0439(14) 0.0103(11) -0.0066(12) -0.0165(12)
C49 0.110(3) 0.0414(15) 0.0466(16) -0.0057(12) -0.0011(16) -0.0245(16)
C50 0.117(3) 0.0314(13) 0.0503(16) -0.0039(11) 0.0261(17) -0.0070(15)
C51 0.0833(19) 0.0285(11) 0.0419(13) 0.0089(10) 0.0276(13) -0.0008(11)
C52 0.089(2) 0.0400(14) 0.0715(18) 0.0168(13) 0.0517(17) 0.0168(13)
C53 0.147(4) 0.071(2) 0.106(3) 0.032(2) 0.094(3) 0.031(2)
C54 0.117(3) 0.0521(17) 0.100(3) 0.0331(17) 0.063(2) 0.0319(18)
C55 0.0402(12) 0.0381(12) 0.0382(12) 0.0060(9) 0.0006(9) -0.0025(9)
C56 0.074(2) 0.0591(17) 0.0563(17) 0.0119(13) -0.0046(14) 0.0150(14)
C57 0.084(2) 0.0605(17) 0.0588(17) 0.0089(14) 0.0289(16) 0.0030(15)
B3 0.0402(14) 0.0492(15) 0.0374(13) 0.0146(11) 0.0021(11) 0.0001(11)
B4 0.0407(15) 0.0590(18) 0.0459(15) 0.0080(13) 0.0043(12) -0.0125(13)
B5 0.0593(18) 0.0389(14) 0.0556(17) 0.0103(13) 0.0171(14) -0.0121(13)
B6 0.0483(15) 0.0328(13) 0.0514(15) 0.0136(11) 0.0189(12) 0.0032(11)
B7 0.0572(17) 0.0488(16) 0.0335(13) 0.0110(11) 0.0074(12) -0.0075(13)
B8 0.0555(18) 0.070(2) 0.0394(15) 0.0100(14) -0.0021(13) -0.0122(15)
B9 0.066(2) 0.0572(19) 0.0519(18) -0.0011(14) 0.0132(15) -0.0227(16)
B10 0.070(2) 0.0354(14) 0.0636(19) 0.0021(13) 0.0286(16) -0.0084(13)
B11 0.0605(18) 0.0355(14) 0.0465(15) 0.0030(11) 0.0226(13) -0.0051(12)
B12 0.076(2) 0.0553(18) 0.0420(16) -0.0023(13) 0.0183(15) -0.0192(16)
B33 0.0368(13) 0.0370(13) 0.0366(13) 0.0061(10) 0.0051(10) -0.0051(10)
B34 0.0509(16) 0.0375(14) 0.0504(16) 0.0054(12) 0.0040(13) -0.0139(12)
B35 0.0396(15) 0.0609(18) 0.0650(19) 0.0235(15) 0.0027(13) -0.0184(13)
B36 0.0290(13) 0.0654(19) 0.0618(18) 0.0277(15) 0.0083(12) -0.0011(12)
B37 0.0435(15) 0.0566(17) 0.0367(14) 0.0099(12) -0.0028(11) -0.0101(12)
B38 0.0602(19) 0.0524(17) 0.0444(16) 0.0014(13) -0.0015(14) -0.0182(14)
B39 0.060(2) 0.063(2) 0.065(2) 0.0105(16) -0.0074(16) -0.0328(16)
B40 0.0378(16) 0.092(3) 0.076(2) 0.033(2) -0.0093(15) -0.0223(16)
B41 0.0345(15) 0.078(2) 0.0601(19) 0.0300(16) -0.0070(13) -0.0087(14)
B42 0.0545(19) 0.084(2) 0.0514(18) 0.0145(17) -0.0134(15) -0.0255(17)

loop_
_atom_type_symbol
_atom_type_description
_atom_type_scat_dispersion_real
_atom_type_scat_dispersion_imag
_atom_type_scat_source
C C 0.0033 0.0016 'International Tables Vol C Tables 4.2.6.8 and 6.1.1.4'
H H 0.0000 0.0000 'International Tables Vol C Tables 4.2.6.8 and 6.1.1.4'
B B 0.0013 0.0007 'International Tables Vol C Tables 4.2.6.8 and 6.1.1.4'
N N 0.0061 0.0033 'International Tables Vol C Tables 4.2.6.8 and 6.1.1.4'
P P 0.1023 0.0942 'International Tables Vol C Tables 4.2.6.8 and 6.1.1.4'
Se Se -0.0929 2.2259 'International Tables Vol C Tables 4.2.6.8 and 6.1.1.4'

loop_
_geom_angle_atom_site_label_1
_geom_angle_atom_site_label_2
_geom_angle_atom_site_label_3
_geom_angle
_geom_angle_site_symmetry_1
_geom_angle_site_symmetry_3
P1 Se1 P2 59.88(2) . .
C2 P1 Se1 104.77(7) . .
C2 P1 P2 102.58(7) . .
Se1 P1 P2 61.68(2) . .
C32 P2 P1 98.67(7) . .
C32 P2 Se1 99.35(7) . .
P1 P2 Se1 58.44(2) . .
C11 N1 C16 132.63(19) . .
C41 N2 C46 131.46(18) . .
C11 C1 B4 126.82(19) . .
C11 C1 B5 126.25(18) . .
B4 C1 B5 62.44(17) . .
C11 C1 B3 116.16(18) . .
B4 C1 B3 63.08(16) . .
B5 C1 B3 113.33(19) . .
C11 C1 B6 115.42(18) . .
B4 C1 B6 112.82(19) . .
B5 C1 B6 62.02(15) . .
B3 C1 B6 110.73(17) . .
C11 C1 C2 113.99(16) . .
B4 C1 C2 109.06(17) . .
B5 C1 C2 108.11(17) . .
B3 C1 C2 59.54(13) . .
B6 C1 C2 59.00(13) . .
B7 C2 B11 62.79(17) . .
B7 C2 B6 114.13(19) . .
B11 C2 B6 62.79(15) . .
B7 C2 B3 62.85(16) . .
B11 C2 B3 114.00(19) . .
B6 C2 B3 112.16(18) . .
B7 C2 C1 109.98(17) . .
B11 C2 C1 110.27(16) . .
B6 C2 C1 60.48(13) . .
B3 C2 C1 59.73(13) . .
B7 C2 P1 118.29(15) . .
B11 C2 P1 123.60(16) . .
B6 C2 P1 121.46(16) . .
B3 C2 P1 113.52(15) . .
C1 C2 P1 118.99(14) . .
N1 C11 C12 128.9(2) . .
N1 C11 C1 110.89(18) . .
C12 C11 C1 120.15(18) . .
C14 C12 C13 107.1(2) . .
C14 C12 C11 112.1(2) . .
C13 C12 C11 111.79(19) . .
C14 C12 C15 110.8(3) . .
C13 C12 C15 106.7(2) . .
C11 C12 C15 108.2(2) . .
C17 C16 C21 122.1(2) . .
C17 C16 N1 117.4(2) . .
C21 C16 N1 119.7(2) . .
C18 C17 C16 117.4(3) . .
C18 C17 C25 120.1(3) . .
C16 C17 C25 122.4(2) . .
C19 C18 C17 121.5(3) . .
C18 C19 C20 120.4(3) . .
C19 C20 C21 121.7(3) . .
C20 C21 C16 116.8(2) . .
C20 C21 C22 118.9(2) . .
C16 C21 C22 124.2(2) . .
C21 C22 C24 113.3(2) . .
C21 C22 C23 111.7(2) . .
C24 C22 C23 108.7(2) . .
C27 C25 C17 113.2(3) . .
C27 C25 C26 107.6(3) . .
C17 C25 C26 112.4(4) . .
C41 C31 B35 125.68(19) . .
C41 C31 B34 124.16(19) . .
B35 C31 B34 62.45(17) . .
C41 C31 B36 116.94(19) . .
B35 C31 B36 62.92(17) . .
B34 C31 B36 113.80(19) . .
C41 C31 C32 115.34(17) . .
B35 C31 C32 109.62(18) . .
B34 C31 C32 108.75(18) . .
B36 C31 C32 60.44(14) . .
C41 C31 B33 115.74(17) . .
B35 C31 B33 112.66(19) . .
B34 C31 B33 62.00(15) . .
B36 C31 B33 111.48(18) . .
C32 C31 B33 59.15(13) . .
B37 C32 B41 62.31(17) . .
B37 C32 B33 62.86(15) . .
B41 C32 B33 113.5(2) . .
B37 C32 C31 110.05(18) . .
B41 C32 C31 108.83(18) . .
B33 C32 C31 60.71(13) . .
B37 C32 B36 113.0(2) . .
B41 C32 B36 61.95(17) . .
B33 C32 B36 112.08(18) . .
C31 C32 B36 59.58(14) . .
B37 C32 P2 123.24(16) . .
B41 C32 P2 121.34(18) . .
B33 C32 P2 118.87(15) . .
C31 C32 P2 118.41(14) . .
B36 C32 P2 115.90(17) . .
N2 C41 C31 112.03(18) . .
N2 C41 C42 128.6(2) . .
C31 C41 C42 119.33(18) . .
C43 C42 C44 108.0(2) . .
C43 C42 C45 105.2(2) . .
C44 C42 C45 110.4(2) . .
C43 C42 C41 111.84(19) . .
C44 C42 C41 108.5(2) . .
C45 C42 C41 112.79(19) . .
C47 C46 C51 121.9(2) . .
C47 C46 N2 117.94(18) . .
C51 C46 N2 119.6(2) . .
C48 C47 C46 117.7(2) . .
C48 C47 C55 119.8(2) . .
C46 C47 C55 122.54(19) . .
C49 C48 C47 121.2(3) . .
C50 C49 C48 119.9(3) . .
C49 C50 C51 122.6(3) . .
C50 C51 C46 116.6(3) . .
C50 C51 C52 120.0(2) . .
C46 C51 C52 123.3(2) . .
C51 C52 C54 112.4(3) . .
C51 C52 C53 111.6(3) . .
C54 C52 C53 107.8(2) . .
C57 C55 C47 112.5(2) . .
C57 C55 C56 110.5(2) . .
C47 C55 C56 112.3(2) . .
C2 B3 C1 60.73(13) . .
C2 B3 B8 104.5(2) . .
C1 B3 B8 105.3(2) . .
C2 B3 B7 57.81(15) . .
C1 B3 B7 106.77(19) . .
B8 B3 B7 59.49(17) . .
C2 B3 B4 105.88(19) . .
C1 B3 B4 57.80(15) . .
B8 B3 B4 59.83(17) . .
B7 B3 B4 107.3(2) . .
C1 B4 B9 106.3(2) . .
C1 B4 B5 59.14(15) . .
B9 B4 B5 60.12(19) . .
C1 B4 B8 106.2(2) . .
B9 B4 B8 60.32(19) . .
B5 B4 B8 108.2(2) . .
C1 B4 B3 59.13(14) . .
B9 B4 B3 107.7(2) . .
B5 B4 B3 107.5(2) . .
B8 B4 B3 59.64(16) . .
C1 B5 B10 106.61(19) . .
C1 B5 B9 105.4(2) . .
B10 B5 B9 60.39(19) . .
C1 B5 B4 58.42(15) . .
B10 B5 B4 108.2(2) . .
B9 B5 B4 59.69(19) . .
C1 B5 B6 59.76(14) . .
B10 B5 B6 60.12(17) . .
B9 B5 B6 108.1(2) . .
B4 B5 B6 107.8(2) . .
C2 B6 C1 60.52(13) . .
C2 B6 B10 104.5(2) . .
C1 B6 B10 104.9(2) . .
C2 B6 B11 58.14(14) . .
C1 B6 B11 106.65(19) . .
B10 B6 B11 59.25(16) . .
C2 B6 B5 106.3(2) . .
C1 B6 B5 58.22(15) . .
B10 B6 B5 59.42(17) . .
B11 B6 B5 107.2(2) . .
C2 B7 B8 106.24(19) . .
C2 B7 B11 58.74(15) . .
B8 B7 B11 108.3(2) . .
C2 B7 B12 105.7(2) . .
B8 B7 B12 60.51(19) . .
B11 B7 B12 59.89(18) . .
C2 B7 B3 59.35(14) . .
B8 B7 B3 60.12(16) . .
B11 B7 B3 107.90(19) . .
B12 B7 B3 108.4(2) . .
B7 B8 B3 60.39(16) . .
B7 B8 B9 107.5(2) . .
B3 B8 B9 107.7(2) . .
B7 B8 B4 108.5(2) . .
B3 B8 B4 60.53(16) . .
B9 B8 B4 59.32(18) . .
B7 B8 B12 59.86(18) . .
B3 B8 B12 108.1(2) . .
B9 B8 B12 59.55(19) . .
B4 B8 B12 107.4(2) . .
B4 B9 B12 108.9(2) . .
B4 B9 B5 60.19(17) . .
B12 B9 B5 108.3(2) . .
B4 B9 B10 108.0(2) . .
B12 B9 B10 60.2(2) . .
B5 B9 B10 59.62(19) . .
B4 B9 B8 60.36(18) . .
B12 B9 B8 60.3(2) . .
B5 B9 B8 108.3(2) . .
B10 B9 B8 108.0(2) . .
B11 B10 B5 109.0(2) . .
B11 B10 B6 60.49(16) . .
B5 B10 B6 60.46(16) . .
B11 B10 B9 107.8(2) . .
B5 B10 B9 60.00(18) . .
B6 B10 B9 108.0(2) . .
B11 B10 B12 59.95(18) . .
B5 B10 B12 108.2(2) . .
B6 B10 B12 108.3(2) . .
B9 B10 B12 59.68(19) . .
C2 B11 B10 106.00(19) . .
C2 B11 B12 105.7(2) . .
B10 B11 B12 60.58(19) . .
C2 B11 B7 58.47(15) . .
B10 B11 B7 108.4(2) . .
B12 B11 B7 60.10(18) . .
C2 B11 B6 59.07(14) . .
B10 B11 B6 60.26(17) . .
B12 B11 B6 108.6(2) . .
B7 B11 B6 107.61(19) . .
B11 B12 B9 107.8(2) . .
B11 B12 B7 60.01(17) . .
B9 B12 B7 107.8(2) . .
B11 B12 B10 59.47(18) . .
B9 B12 B10 60.1(2) . .
B7 B12 B10 107.4(2) . .
B11 B12 B8 107.7(2) . .
B9 B12 B8 60.2(2) . .
B7 B12 B8 59.63(18) . .
B10 B12 B8 107.9(2) . .
C32 B33 C31 60.15(13) . .
C32 B33 B38 105.3(2) . .
C31 B33 B38 105.19(18) . .
C32 B33 B34 106.53(19) . .
C31 B33 B34 58.21(14) . .
B38 B33 B34 59.86(16) . .
C32 B33 B37 58.15(15) . .
C31 B33 B37 105.94(18) . .
B38 B33 B37 59.50(17) . .
B34 B33 B37 107.24(19) . .
C31 B34 B39 105.6(2) . .
C31 B34 B38 106.5(2) . .
B39 B34 B38 60.47(18) . .
C31 B34 B35 58.77(15) . .
B39 B34 B35 59.45(19) . .
B38 B34 B35 107.9(2) . .
C31 B34 B33 59.80(14) . .
B39 B34 B33 108.1(2) . .
B38 B34 B33 59.91(15) . .
B35 B34 B33 107.9(2) . .
C31 B35 B40 106.6(2) . .
C31 B35 B39 106.1(2) . .
B40 B35 B39 60.6(2) . .
C31 B35 B34 58.78(15) . .
B40 B35 B34 108.5(2) . .
B39 B35 B34 60.00(18) . .
C31 B35 B36 58.87(15) . .
B40 B35 B36 60.73(19) . .
B39 B35 B36 108.8(2) . .
B34 B35 B36 107.55(19) . .
C31 B36 C32 59.98(13) . .
C31 B36 B41 106.2(2) . .
C32 B36 B41 58.28(15) . .
C31 B36 B40 104.2(2) . .
C32 B36 B40 104.5(2) . .
B41 B36 B40 59.59(19) . .
C31 B36 B35 58.20(15) . .
C32 B36 B35 105.6(2) . .
B41 B36 B35 106.4(2) . .
B40 B36 B35 58.47(19) . .
C32 B37 B38 106.4(2) . .
C32 B37 B42 106.6(2) . .
B38 B37 B42 60.53(19) . .
C32 B37 B41 59.22(16) . .
B38 B37 B41 108.8(2) . .
B42 B37 B41 60.4(2) . .
C32 B37 B33 58.98(14) . .
B38 B37 B33 60.06(16) . .
B42 B37 B33 108.3(2) . .
B41 B37 B33 107.9(2) . .
B37 B38 B34 108.3(2) . .
B37 B38 B33 60.44(15) . .
B34 B38 B33 60.23(15) . .
B37 B38 B42 59.79(18) . .
B34 B38 B42 107.5(2) . .
B33 B38 B42 108.0(2) . .
B37 B38 B39 107.4(3) . .
B34 B38 B39 59.58(18) . .
B33 B38 B39 107.7(2) . .
B42 B38 B39 59.5(2) . .
B35 B39 B34 60.54(18) . .
B35 B39 B42 108.2(3) . .
B34 B39 B42 108.3(2) . .
B35 B39 B40 59.6(2) . .
B34 B39 B40 108.1(2) . .
B42 B39 B40 60.2(2) . .
B35 B39 B38 108.4(2) . .
B34 B39 B38 59.94(17) . .
B42 B39 B38 60.16(19) . .
B40 B39 B38 108.2(2) . .
B35 B40 B39 59.8(2) . .
B35 B40 B41 108.4(2) . .
B39 B40 B41 107.8(2) . .
B35 B40 B42 108.0(3) . .
B39 B40 B42 59.8(2) . .
B41 B40 B42 60.1(2) . .
B35 B40 B36 60.80(18) . .
B39 B40 B36 108.2(2) . .
B41 B40 B36 59.76(18) . .
B42 B40 B36 108.0(2) . .
C32 B41 B37 58.46(15) . .
C32 B41 B40 106.5(2) . .
B37 B41 B40 107.9(3) . .
C32 B41 B42 105.5(2) . .
B37 B41 B42 59.80(18) . .
B40 B41 B42 60.0(2) . .
C32 B41 B36 59.77(15) . .
B37 B41 B36 108.2(2) . .
B40 B41 B36 60.65(19) . .
B42 B41 B36 108.6(2) . .
B37 B42 B39 108.0(2) . .
B37 B42 B40 107.8(2) . .
B39 B42 B40 60.0(2) . .
B37 B42 B41 59.80(18) . .
B39 B42 B41 107.9(2) . .
B40 B42 B41 60.0(2) . .
B37 B42 B38 59.68(17) . .
B39 B42 B38 60.4(2) . .
B40 B42 B38 108.1(2) . .
B41 B42 B38 107.6(2) . .

loop_
_geom_bond_atom_site_label_1
_geom_bond_atom_site_label_2
_geom_bond_distance
_geom_bond_site_symmetry_2
Se1 P1 2.2224(6) .
Se1 P2 2.2959(6) .
P1 C2 1.892(2) .
P1 P2 2.2558(8) .
P2 C32 1.912(2) .
N1 C11 1.264(3) .
N1 C16 1.425(3) .
N2 C41 1.262(3) .
N2 C46 1.429(3) .
C1 C11 1.552(3) .
C1 B4 1.702(3) .
C1 B5 1.715(3) .
C1 B3 1.726(3) .
C1 B6 1.743(3) .
C1 C2 1.744(3) .
C2 B7 1.695(3) .
C2 B11 1.700(3) .
C2 B6 1.717(3) .
C2 B3 1.723(3) .
C11 C12 1.546(3) .
C12 C14 1.526(4) .
C12 C13 1.536(4) .
C12 C15 1.548(4) .
C16 C17 1.408(3) .
C16 C21 1.409(4) .
C17 C18 1.388(4) .
C17 C25 1.518(5) .
C18 C19 1.367(5) .
C19 C20 1.373(5) .
C20 C21 1.395(4) .
C21 C22 1.519(4) .
C22 C24 1.520(4) .
C22 C23 1.533(4) .
C25 C27 1.506(5) .
C25 C26 1.518(6) .
C31 C41 1.537(3) .
C31 B35 1.714(3) .
C31 B34 1.714(4) .
C31 B36 1.726(3) .
C31 C32 1.733(3) .
C31 B33 1.743(3) .
C32 B37 1.701(4) .
C32 B41 1.714(3) .
C32 B33 1.716(3) .
C32 B36 1.741(3) .
C41 C42 1.559(3) .
C42 C43 1.534(4) .
C42 C44 1.540(4) .
C42 C45 1.543(3) .
C46 C47 1.396(3) .
C46 C51 1.414(3) .
C47 C48 1.394(3) .
C47 C55 1.520(3) .
C48 C49 1.378(4) .
C49 C50 1.356(5) .
C50 C51 1.390(4) .
C51 C52 1.516(4) .
C52 C54 1.532(4) .
C52 C53 1.540(4) .
C55 C57 1.514(4) .
C55 C56 1.524(4) .
B3 B8 1.777(4) .
B3 B7 1.782(4) .
B3 B4 1.793(4) .
B4 B9 1.762(4) .
B4 B5 1.771(5) .
B4 B8 1.781(4) .
B5 B10 1.763(4) .
B5 B9 1.770(5) .
B5 B6 1.782(4) .
B6 B10 1.776(4) .
B6 B11 1.780(4) .
B7 B8 1.766(4) .
B7 B11 1.768(4) .
B7 B12 1.770(4) .
B8 B9 1.780(5) .
B8 B12 1.781(5) .
B9 B12 1.768(4) .
B9 B10 1.777(5) .
B10 B11 1.758(4) .
B10 B12 1.777(5) .
B11 B12 1.766(5) .
B33 B38 1.775(4) .
B33 B34 1.781(4) .
B33 B37 1.782(4) .
B34 B39 1.767(4) .
B34 B38 1.774(4) .
B34 B35 1.777(4) .
B35 B40 1.753(5) .
B35 B39 1.758(5) .
B35 B36 1.796(5) .
B36 B41 1.779(4) .
B36 B40 1.794(5) .
B37 B38 1.765(5) .
B37 B42 1.767(4) .
B37 B41 1.767(4) .
B38 B42 1.780(5) .
B38 B39 1.783(5) .
B39 B42 1.768(5) .
B39 B40 1.772(6) .
B40 B41 1.775(5) .
B40 B42 1.776(5) .
B41 B42 1.777(5) .
